data_1539628
loop_
_publ_author_name
'Ballirano, P.'
'Bonaccorsi, E.'
'Maras, A.'
'Merlino, S.'

_publ_section_title
;
 Crystal structure of afghanite, the eight-layer member of the
 cancrinite-group: evidence for long-range Si, Al ordering
;
_journal_name_full 'European Journal of Mineralogy (1,1989-)'
_journal_page_first 21
_journal_page_last 30
_journal_volume 9
_journal_year 1997
_chemical_formula_sum 'Al24 Ca10 Cl5.8 F0.18 K4.72 Na17.28 O120 S6 Si24'
_chemical_name_systematic
;
(Na17.28 K4.72 Ca2) Ca8 (Si24 Al24 O96) (S O4)6 Cl5.8 F0.18
;
_space_group_IT_number 159
_symmetry_space_group_name_Hall 'P 3 -2c'
_symmetry_space_group_name_H-M 'P 3 1 c'
_cell_angle_alpha 90
_cell_angle_beta 90
_cell_angle_gamma 120
_cell_formula_units_Z 1
_cell_length_a 12.8013
_cell_length_b 12.8013
_cell_length_c 21.4119
_cell_volume 3038.743
_citation_journal_id_ASTM EJMIER
_cod_data_source_file Ballirano_EJMIER_1997_1767.cif
_cod_data_source_block Al24Ca10Cl5.8F0.18K4.72Na17.28O120S6Si24
_cod_database_code 1539628

loop_
_symmetry_equiv_pos_as_xyz
x,y,z
-y,x-y,z
-x+y,-x,z
y,x,z+1/2
-x,-x+y,z+1/2
x-y,-y,z+1/2

loop_
_atom_site_label
_atom_site_type_symbol
_atom_site_fract_x
_atom_site_fract_y
_atom_site_fract_z
_atom_site_occupancy
_atom_site_U_iso_or_equiv
Na5 Na+1 0.423 0.21 0.6238 0.497 0.0
Ca1 Ca+2 0 0 0 1 0.0
O17 O-2 0.444 0.744 0.278 0.3333 0.0
O12 O-2 0.118 0.884 0.2491 1 0.0
O21 O-2 0.3333 0.6667 0.5231 1 0.0
Ca10 Ca+2 0.5211 0.4845 0.7412 0.009 0.0
Si3 Si+4 0.0056 0.257 0.2445 1 0.0
O10 O-2 0.121 0.883 0.0028 1 0.0
O22 O-2 0.211 0.608 0.442 1 0.0
O23 O-2 0.206 0.587 0.073 0.3333 0.0
K3 K+1 0.5054 0.5014 0.9912 0.316 0.0
Ca7 Ca+2 0.4432 0.2235 0.8651 0.119 0.0
K4 K+1 0.5211 0.4845 0.7412 0.021 0.0
K6 K+1 0.456 0.236 0.6163 0.05 0.0
Ca8 Ca+2 0.386 0.199 0.86 0.018 0.0
Al1 Al+3 0.7412 0 0.9952 1 0.0
O1 O-2 0.342 0.333 0.6773 1 0.0
Al4 Al+3 0.0783 0.4035 0.622 1 0.0
Na3 Na+1 0.5054 0.5014 0.9912 0.55 0.0
O14 O-2 0.4562 0.5482 0.875 1 0.0
Na6 Na+1 0.456 0.236 0.6163 0.323 0.0
O8 O-2 0.3516 0.3424 0.0554 1 0.0
Na2 Na+1 0.386 0.199 0.86 0.07 0.0
O4 O-2 0.663 0.668 0.302 1 0.0
O25 O-2 0.265 0.635 0.97 0.3333 0.0
O6 O-2 0.336 0.335 0.4281 1 0.0
Ca2 Ca+2 0 0 0.25 1 0.0
O9 O-2 0.658 0.669 0.5508 1 0.0
Ca4 Ca+2 0.3333 0.6667 0.66 0.1 0.0
Ca6 Ca+2 0.3333 0.6667 0.853 0.1 0.0
Ca12 Ca+2 0.456 0.236 0.6163 0.021 0.0
Ca11 Ca+2 0.423 0.21 0.6238 0.033 0.0
F1 F-1 0.4018 0.5995 0.7452 0.03 0.0
Na1 Na+1 0.4432 0.2235 0.8651 0.47 0.0
Na4 Na+1 0.5211 0.4845 0.7412 0.97 0.0
Al2 Al+3 0.0784 0.4032 0.8684 1 0.0
O19 O-2 0.4 0.64 0.296 0.3333 0.0
O3 O-2 0.348 0.345 0.8062 1 0.0
S1 S+6 0.3333 0.6667 0.2475 1 0.0
O20 O-2 0.432 0.762 0.214 0.3333 0.0
Al3 Al+3 0.004 0.7424 0.745 1 0.0
Cl2 Cl-1 0 0 0.3739 1 0.0
Ca9 Ca+2 0.5054 0.5014 0.9912 0.134 0.0
Cl3 Cl-1 0.3333 0.6667 0.7527 0.9 0.0
S2 S+6 0.3333 0.6667 0.4625 1 0.0
O5 O-2 0.122 0.887 0.7462 1 0.0
Si1 Si+4 0.253 0 0.495 1 0.0
O2 O-2 0.669 0.68 0.182 1 0.0
O15 O-2 0.2113 0.7732 0.6264 1 0.0
Ca5 Ca+2 0.3333 0.6667 0.8791 0.9 0.0
O7 O-2 0.674 0.677 0.9335 1 0.0
O18 O-2 0.4 0.619 0.208 0.3333 0.0
K5 K+1 0.423 0.21 0.6238 0.076 0.0
K1 K+1 0.4432 0.2235 0.8651 0.281 0.0
O13 O-2 0.458 0.5465 0.6257 1 0.0
Si4 Si+4 0.9232 0.5851 0.1217 1 0.0
Cl1 Cl-1 0 0 0.1237 1 0.0
K2 K+1 0.386 0.199 0.86 0.042 0.0
S3 S+6 0.3333 0.6667 0.0301 1 0.0
Ca3 Ca+2 0.3333 0.6667 0.6296 0.9 0.0
Si2 Si+4 0.9234 0.5849 0.3687 1 0.0
O24 O-2 0.215 0.608 0.042 0.6667 0.0
O16 O-2 0.2128 0.7715 0.866 1 0.0
O11 O-2 0.117 0.887 0.4947 1 0.0
